data_2020436
loop_
_publ_author_name
'Virdo, Jessica D.'
'Lough, Alan J.'
'Bender, Timothy P.'

_publ_section_title
;
 Redetermination of the crystal structure of boron subphthalocyanine
 chloride (Cl-BsubPc) enabled by slow train sublimation
;
_journal_coeditor_code FM3033
_journal_issue 4
_journal_name_full 'Acta Crystallographica Section C'
_journal_page_first 297
_journal_page_last 307
_journal_paper_doi 10.1107/S2053229616003491
_journal_volume 72
_journal_year 2016
_chemical_formula_iupac 'C24 H12 B Cl N6'
_chemical_formula_moiety 'C24 H12 B Cl N6'
_chemical_formula_sum 'C24 H12 B Cl N6'
_chemical_formula_weight 430.66
_chemical_name_common
;
Cl-BsubPc
;
_chemical_name_systematic
;
Chlorido(subphthalocyaninato)boron
;
_space_group_crystal_system orthorhombic
_space_group_IT_number 62
_space_group_name_Hall '-P 2ac 2n'
_space_group_name_H-M_alt 'P n m a'
_symmetry_space_group_name_Hall '-P 2ac 2n'
_symmetry_space_group_name_H-M 'P n m a'
_atom_sites_solution_hydrogens difmap
_atom_sites_solution_primary direct
_atom_sites_solution_secondary difmap
_audit_creation_method SHELXL-2014/7
_cell_angle_alpha 90
_cell_angle_beta 90
_cell_angle_gamma 90
_cell_formula_units_Z 4
_cell_length_a 12.0347(18)
_cell_length_b 14.806(2)
_cell_length_c 10.2883(17)
_cell_measurement_reflns_used 8009
_cell_measurement_temperature 147(2)
_cell_measurement_theta_max 27.52
_cell_measurement_theta_min 2.61
_cell_volume 1833.2(5)
_computing_cell_refinement
;
APEX2 (Bruker, 2014)
;
_computing_data_collection
;
APEX2 (Bruker, 2014)
;
_computing_data_reduction
;
SAINT (Bruker, 2014)
;
_computing_molecular_graphics
;
PLATON (Spek, 2009), <i>POV-RAY for Windows</i> (Cason, 2004)
and Mercury (Macrae <i>et al.</i>,  2008)
;
_computing_publication_material
;
SHELXTL (Sheldrick, 2008)
;
_computing_structure_refinement
;
SHELXL2014 (Sheldrick, 2015<i>b</i>)
;
_computing_structure_solution
;
SHELXT (Sheldrick, 2015<i>a</i>)
;
_diffrn_ambient_temperature 147(2)
_diffrn_measured_fraction_theta_full 1.000
_diffrn_measured_fraction_theta_max 1.000
_diffrn_measurement_device_type 'Bruker Kappa APEX DUO CCD'
_diffrn_measurement_method '\f and \w scans'
_diffrn_radiation_type MoK\a
_diffrn_radiation_wavelength 0.71073
_diffrn_reflns_av_R_equivalents 0.0260
_diffrn_reflns_limit_h_max 15
_diffrn_reflns_limit_h_min -15
_diffrn_reflns_limit_k_max 18
_diffrn_reflns_limit_k_min -19
_diffrn_reflns_limit_l_max 9
_diffrn_reflns_limit_l_min -13
_diffrn_reflns_number 15856
_diffrn_reflns_theta_full 25.242
_diffrn_reflns_theta_max 27.511
_diffrn_reflns_theta_min 2.411
_exptl_absorpt_coefficient_mu 0.237
_exptl_absorpt_correction_T_max 0.7456
_exptl_absorpt_correction_T_min 0.6821
_exptl_absorpt_correction_type multi-scan
_exptl_absorpt_process_details
;
(SADABS; Bruker, 2014)
;
_exptl_crystal_colour purple
_exptl_crystal_density_diffrn 1.560
_exptl_crystal_description Block
_exptl_crystal_F_000 880
_exptl_crystal_size_max 0.360
_exptl_crystal_size_mid 0.190
_exptl_crystal_size_min 0.180
_refine_diff_density_max 0.358
_refine_diff_density_min -0.330
_refine_ls_extinction_method none
_refine_ls_goodness_of_fit_ref 1.061
_refine_ls_hydrogen_treatment refall
_refine_ls_matrix_type full
_refine_ls_number_parameters 175
_refine_ls_number_reflns 2189
_refine_ls_number_restraints 0
_refine_ls_restrained_S_all 1.061
_refine_ls_R_factor_all 0.0339
_refine_ls_R_factor_gt 0.0303
_refine_ls_shift/su_max 0.000
_refine_ls_shift/su_mean 0.000
_refine_ls_structure_factor_coef Fsqd
_refine_ls_weighting_details 'w=1/[\s^2^(Fo^2^)+(0.0425P)^2^+1.0469P] where P=(Fo^2^+2Fc^2^)/3'
_refine_ls_weighting_scheme calc
_refine_ls_wR_factor_gt 0.0810
_refine_ls_wR_factor_ref 0.0841
_reflns_number_gt 1997
_reflns_number_total 2189
_reflns_threshold_expression 'I > 2\s(I)'
_cod_data_source_file fm3033sup1.cif
_cod_data_source_block d13188
_cod_depositor_comments 'Adding full bibliography for 2020436--2020440.cif.'
_cod_database_code 2020436
_cod_database_fobs_code 2020436
_shelx_space_group_comment
;
The symmetry employed for this shelxl refinement is uniquely defined
by the following loop, which should always be used as a source of
symmetry information in preference to the above space-group names.
They are only intended as comments.
;
_shelx_estimated_absorpt_t_min 0.920
_shelx_estimated_absorpt_t_max 0.959

loop_
_space_group_symop_operation_xyz
'x, y, z'
'x+1/2, -y+1/2, -z+1/2'
'-x, y+1/2, -z'
'-x+1/2, -y, z+1/2'
'-x, -y, -z'
'-x-1/2, y-1/2, z-1/2'
'x, -y-1/2, z'
'x-1/2, y, -z-1/2'

loop_
_atom_site_type_symbol
_atom_site_label
_atom_site_fract_x
_atom_site_fract_y
_atom_site_fract_z
_atom_site_U_iso_or_equiv
_atom_site_adp_type
_atom_site_calc_flag
_atom_site_occupancy
Cl Cl1 0.18666(3) 0.2500 1.23892(4) 0.01566(12) Uani d 1
N N1 0.00602(11) 0.2500 0.90628(14) 0.0137(3) Uani d 1
N N2 0.16170(8) 0.32919(6) 0.99213(10) 0.0126(2) Uani d 1
N N3 0.33415(8) 0.40651(7) 0.97337(10) 0.0146(2) Uani d 1
N N4 0.32883(11) 0.2500 1.02311(14) 0.0134(3) Uani d 1
C C1 0.06074(9) 0.32724(8) 0.93079(11) 0.0131(2) Uani d 1
C C2 0.04561(10) 0.41771(8) 0.87890(12) 0.0134(2) Uani d 1
C C3 -0.04140(10) 0.45721(8) 0.80988(12) 0.0159(2) Uani d 1
H H3 -0.1077(13) 0.4251(11) 0.7895(15) 0.020(4) Uiso d 1
C C4 -0.02902(11) 0.54566(9) 0.76895(12) 0.0181(3) Uani d 1
H H4 -0.0891(14) 0.5722(12) 0.7206(16) 0.024(4) Uiso d 1
C C5 0.06884(10) 0.59402(9) 0.79406(13) 0.0181(3) Uani d 1
H H5 0.0743(13) 0.6569(12) 0.7650(15) 0.023(4) Uiso d 1
C C6 0.15803(10) 0.55468(8) 0.85781(12) 0.0162(2) Uani d 1
H H6 0.2258(13) 0.5885(11) 0.8743(15) 0.021(4) Uiso d 1
C C7 0.14593(10) 0.46614(8) 0.90108(12) 0.0138(2) Uani d 1
C C8 0.22259(10) 0.40493(8) 0.96551(11) 0.0134(2) Uani d 1
C C9 0.38567(10) 0.32727(8) 0.99394(11) 0.0144(2) Uani d 1
C C10 0.49861(10) 0.29813(8) 0.96487(11) 0.0154(3) Uani d 1
C C11 0.59457(10) 0.34633(9) 0.93370(12) 0.0193(3) Uani d 1
H H11 0.5940(13) 0.4132(11) 0.9329(15) 0.020(4) Uiso d 1
C C12 0.68940(10) 0.29737(10) 0.90464(14) 0.0232(3) Uani d 1
H H12 0.7583(14) 0.3285(11) 0.8847(17) 0.030(4) Uiso d 1
B B1 0.20973(15) 0.2500 1.05833(18) 0.0126(4) Uani d 1

loop_
_atom_site_aniso_label
_atom_site_aniso_U_11
_atom_site_aniso_U_22
_atom_site_aniso_U_33
_atom_site_aniso_U_12
_atom_site_aniso_U_13
_atom_site_aniso_U_23
Cl1 0.0216(2) 0.0128(2) 0.0126(2) 0.000 0.00084(15) 0.000
N1 0.0140(6) 0.0126(7) 0.0145(7) 0.000 0.0018(5) 0.000
N2 0.0135(4) 0.0112(5) 0.0131(5) -0.0001(4) 0.0001(4) 0.0000(4)
N3 0.0155(5) 0.0141(5) 0.0143(5) -0.0011(4) -0.0007(4) 0.0002(4)
N4 0.0141(7) 0.0124(7) 0.0137(7) 0.000 -0.0007(5) 0.000
C1 0.0126(5) 0.0143(6) 0.0123(6) 0.0012(4) 0.0019(4) -0.0001(4)
C2 0.0158(5) 0.0120(5) 0.0125(5) 0.0011(4) 0.0030(4) -0.0013(4)
C3 0.0154(5) 0.0168(6) 0.0154(6) 0.0016(4) 0.0000(4) -0.0005(5)
C4 0.0196(6) 0.0183(6) 0.0163(6) 0.0056(5) 0.0000(5) 0.0019(5)
C5 0.0234(6) 0.0140(6) 0.0168(6) 0.0022(5) 0.0037(5) 0.0030(5)
C6 0.0183(5) 0.0139(6) 0.0163(6) -0.0003(4) 0.0028(4) 0.0007(5)
C7 0.0151(5) 0.0140(5) 0.0123(5) 0.0014(4) 0.0014(4) -0.0002(4)
C8 0.0168(5) 0.0119(5) 0.0117(5) -0.0010(4) 0.0006(4) -0.0005(4)
C9 0.0144(5) 0.0157(6) 0.0131(6) -0.0027(4) -0.0013(4) 0.0001(4)
C10 0.0139(5) 0.0193(6) 0.0131(6) 0.0006(4) -0.0025(4) 0.0003(5)
C11 0.0171(6) 0.0226(6) 0.0182(6) -0.0034(5) -0.0028(5) 0.0027(5)
C12 0.0148(6) 0.0315(8) 0.0234(7) -0.0038(5) 0.0005(5) 0.0031(6)
B1 0.0148(8) 0.0109(8) 0.0122(9) 0.000 -0.0002(7) 0.000

loop_
_atom_type_symbol
_atom_type_description
_atom_type_scat_dispersion_real
_atom_type_scat_dispersion_imag
_atom_type_scat_source
C C 0.0033 0.0016 'International Tables Vol C Tables 4.2.6.8 and 6.1.1.4'
H H 0.0000 0.0000 'International Tables Vol C Tables 4.2.6.8 and 6.1.1.4'
N N 0.0061 0.0033 'International Tables Vol C Tables 4.2.6.8 and 6.1.1.4'
B B 0.0013 0.0007 'International Tables Vol C Tables 4.2.6.8 and 6.1.1.4'
Cl Cl 0.1484 0.1585 'International Tables Vol C Tables 4.2.6.8 and 6.1.1.4'

loop_
_geom_angle_atom_site_label_1
_geom_angle_atom_site_label_2
_geom_angle_atom_site_label_3
_geom_angle_site_symmetry_1
_geom_angle_site_symmetry_3
_geom_angle
C1 N1 C1 . 7_565 116.68(14)
C8 N2 C1 . . 113.61(10)
C8 N2 B1 . . 122.33(11)
C1 N2 B1 . . 122.96(11)
C9 N3 C8 . . 117.05(10)
C9 N4 C9 . 7_565 113.72(14)
C9 N4 B1 . . 122.63(7)
C9 N4 B1 7_565 . 122.63(7)
N1 C1 N2 . . 122.64(11)
N1 C1 C2 . . 130.85(11)
N2 C1 C2 . . 105.13(10)
C3 C2 C7 . . 120.52(11)
C3 C2 C1 . . 131.91(11)
C7 C2 C1 . . 107.41(10)
C4 C3 C2 . . 118.11(11)
C4 C3 H3 . . 119.7(10)
C2 C3 H3 . . 122.2(10)
C3 C4 C5 . . 121.18(12)
C3 C4 H4 . . 117.6(10)
C5 C4 H4 . . 121.2(10)
C6 C5 C4 . . 121.53(12)
C6 C5 H5 . . 119.4(9)
C4 C5 H5 . . 119.1(9)
C5 C6 C7 . . 117.78(11)
C5 C6 H6 . . 121.1(9)
C7 C6 H6 . . 121.1(9)
C6 C7 C2 . . 120.80(11)
C6 C7 C8 . . 131.81(11)
C2 C7 C8 . . 107.32(10)
N3 C8 N2 . . 122.49(11)
N3 C8 C7 . . 130.56(11)
N2 C8 C7 . . 105.22(10)
N3 C9 N4 . . 122.32(11)
N3 C9 C10 . . 131.04(11)
N4 C9 C10 . . 105.32(11)
C11 C10 C10 . 7_565 120.77(8)
C11 C10 C9 . . 131.92(12)
C10 C10 C9 7_565 . 107.22(7)
C12 C11 C10 . . 117.66(12)
C12 C11 H11 . . 121.8(9)
C10 C11 H11 . . 120.5(9)
C11 C12 C12 . 7_565 121.57(8)
C11 C12 H12 . . 120.1(10)
C12 C12 H12 7_565 . 118.3(10)
N2 B1 N2 7_565 . 105.39(14)
N2 B1 N4 7_565 . 105.48(10)
N2 B1 N4 . . 105.48(10)
N2 B1 Cl1 7_565 . 113.52(9)
N2 B1 Cl1 . . 113.52(9)
N4 B1 Cl1 . . 112.68(12)

loop_
_geom_bond_atom_site_label_1
_geom_bond_atom_site_label_2
_geom_bond_site_symmetry_2
_geom_bond_distance
Cl1 B1 . 1.879(2)
N1 C1 . 1.3435(14)
N1 C1 7_565 1.3436(14)
N2 C8 . 1.3673(15)
N2 C1 . 1.3694(15)
N2 B1 . 1.4739(15)
N3 C9 . 1.3437(15)
N3 C8 . 1.3451(15)
N4 C9 . 1.3663(14)
N4 C9 7_565 1.3663(14)
N4 B1 . 1.478(2)
C1 C2 . 1.4535(16)
C2 C3 . 1.3939(17)
C2 C7 . 1.4225(16)
C3 C4 . 1.3836(18)
C3 H3 . 0.952(16)
C4 C5 . 1.4023(18)
C4 H4 . 0.962(17)
C5 C6 . 1.3861(17)
C5 H5 . 0.980(17)
C6 C7 . 1.3921(17)
C6 H6 . 0.971(16)
C7 C8 . 1.4532(16)
C9 C10 . 1.4570(16)
C10 C11 . 1.3950(17)
C10 C10 7_565 1.425(2)
C11 C12 . 1.3847(19)
C11 H11 . 0.991(16)
C12 C12 7_565 1.403(3)
C12 H12 . 0.970(17)
B1 N2 7_565 1.4739(15)

loop_
_geom_torsion_atom_site_label_1
_geom_torsion_atom_site_label_2
_geom_torsion_atom_site_label_3
_geom_torsion_atom_site_label_4
_geom_torsion_site_symmetry_1
_geom_torsion_site_symmetry_4
_geom_torsion
C1 N1 C1 N2 7_565 . -7.7(2)
C1 N1 C1 C2 7_565 . 156.78(9)
C8 N2 C1 N1 . . 156.43(12)
B1 N2 C1 N1 . . -11.83(19)
C8 N2 C1 C2 . . -11.48(13)
B1 N2 C1 C2 . . -179.73(12)
N1 C1 C2 C3 . . 15.0(2)
N2 C1 C2 C3 . . -178.44(12)
N1 C1 C2 C7 . . -160.27(13)
N2 C1 C2 C7 . . 6.24(13)
C7 C2 C3 C4 . . -2.76(18)
C1 C2 C3 C4 . . -177.56(12)
C2 C3 C4 C5 . . 1.03(18)
C3 C4 C5 C6 . . 1.7(2)
C4 C5 C6 C7 . . -2.49(19)
C5 C6 C7 C2 . . 0.73(18)
C5 C6 C7 C8 . . 177.38(12)
C3 C2 C7 C6 . . 1.92(18)
C1 C2 C7 C6 . . 177.87(11)
C3 C2 C7 C8 . . -175.47(11)
C1 C2 C7 C8 . . 0.48(13)
C9 N3 C8 N2 . . 7.61(17)
C9 N3 C8 C7 . . -155.05(12)
C1 N2 C8 N3 . . -154.65(11)
B1 N2 C8 N3 . . 13.69(18)
C1 N2 C8 C7 . . 11.79(13)
B1 N2 C8 C7 . . -179.88(12)
C6 C7 C8 N3 . . -19.1(2)
C2 C7 C8 N3 . . 157.86(12)
C6 C7 C8 N2 . . 175.97(12)
C2 C7 C8 N2 . . -7.04(13)
C8 N3 C9 N4 . . -8.59(18)
C8 N3 C9 C10 . . 156.27(12)
C9 N4 C9 N3 7_565 . 157.04(9)
B1 N4 C9 N3 . . -11.6(2)
C9 N4 C9 C10 7_565 . -11.17(18)
B1 N4 C9 C10 . . -179.86(13)
N3 C9 C10 C11 . . 16.0(2)
N4 C9 C10 C11 . . -177.23(13)
N3 C9 C10 C10 . 7_565 -160.40(11)
N4 C9 C10 C10 . 7_565 6.37(10)
C10 C10 C11 C12 7_565 . -0.81(15)
C9 C10 C11 C12 . . -176.81(12)
C10 C11 C12 C12 . 7_565 0.82(15)
C8 N2 B1 N2 . 7_565 -140.44(10)
C1 N2 B1 N2 . 7_565 26.8(2)
C8 N2 B1 N4 . . -29.12(16)
C1 N2 B1 N4 . . 138.12(11)
C8 N2 B1 Cl1 . . 94.73(14)
C1 N2 B1 Cl1 . . -98.03(12)
C9 N4 B1 N2 . 7_565 139.47(12)
C9 N4 B1 N2 7_565 7_565 -28.22(19)
C9 N4 B1 N2 . . 28.22(19)
C9 N4 B1 N2 7_565 . -139.47(12)
C9 N4 B1 Cl1 . . -96.16(13)
C9 N4 B1 Cl1 7_565 . 96.15(13)
